data_4001664
loop_
_publ_author_name
'Mar\'in-Su\'arez, Marta'
'Curchod, Basile F. E.'
'Tavernelli, Ivano'
'Rothlisberger, Ursula'
'Scopelliti, Rosario'
'Jung, Il'
'Di Censo, Davide'
'Gr\"atzel, Michael'
'Fern\'andez-S\'anchez, Jorge Fernando'
'Fern\'andez-Guti\'errez, Alberto'
'Nazeeruddin, Md. Khaja'
'Baranoff, Etienne'

_publ_section_title
;
 Nanocomposites Containing Neutral Blue Emitting Cyclometalated
 Iridium(III) Emitters for Oxygen Sensing
;
_journal_issue 12
_journal_name_full 'Chemistry of Materials'
_journal_page_first 2330
_journal_paper_doi 10.1021/cm300575z
_journal_volume 24
_journal_year 2012
_chemical_formula_moiety 'C32 H14 F10 Ir N3 O4'
_chemical_formula_sum 'C32 H14 F10 Ir N3 O4'
_chemical_formula_weight 886.66
_chemical_name_systematic
; 
 ? 
;
_space_group_IT_number 14
_symmetry_cell_setting monoclinic
_symmetry_space_group_name_Hall '-P 2ybc'
_symmetry_space_group_name_H-M 'P 1 21/c 1'
_atom_sites_solution_hydrogens geom
_atom_sites_solution_primary direct
_atom_sites_solution_secondary difmap
_audit_creation_method SHELXL-97
_cell_angle_alpha 90.00
_cell_angle_beta 91.222(9)
_cell_angle_gamma 90.00
_cell_formula_units_Z 4
_cell_length_a 20.248(3)
_cell_length_b 12.5782(14)
_cell_length_c 15.3528(10)
_cell_measurement_reflns_used 135
_cell_measurement_temperature 100(2)
_cell_measurement_theta_max 22.516
_cell_measurement_theta_min 5.895
_cell_volume 3909.2(8)
_computing_cell_refinement 'Dirax/lsq (Duisenberg & Schreurs, 1989-2000)'
_computing_data_collection 'Collect (Bruker AXS BV, 1997-2004)'
_computing_data_reduction 'EvalCCD (Duisenberg & Schreurs, 1990-2000)'
_computing_molecular_graphics 'Bruker SHELXTL'
_computing_publication_material 'Bruker SHELXTL'
_computing_structure_refinement 'SHELXL-97 (Sheldrick, 1997)'
_computing_structure_solution 'SHELXS-97 (Sheldrick, 1990)'
_diffrn_ambient_temperature 100(2)
_diffrn_measured_fraction_theta_full 0.995
_diffrn_measured_fraction_theta_max 0.995
_diffrn_measurement_device_type 'Bruker APEX II CCD'
_diffrn_measurement_method 'phi and omega scans'
_diffrn_radiation_monochromator graphite
_diffrn_radiation_source 'fine-focus sealed tube'
_diffrn_radiation_type MoK\a
_diffrn_radiation_wavelength 0.71073
_diffrn_reflns_av_R_equivalents 0.0498
_diffrn_reflns_av_sigmaI/netI 0.0286
_diffrn_reflns_limit_h_max 26
_diffrn_reflns_limit_h_min -26
_diffrn_reflns_limit_k_max 16
_diffrn_reflns_limit_k_min -16
_diffrn_reflns_limit_l_max 19
_diffrn_reflns_limit_l_min -19
_diffrn_reflns_number 80870
_diffrn_reflns_theta_full 27.51
_diffrn_reflns_theta_max 27.51
_diffrn_reflns_theta_min 3.37
_exptl_absorpt_coefficient_mu 3.497
_exptl_absorpt_correction_T_max 1.0000
_exptl_absorpt_correction_T_min 0.7860
_exptl_absorpt_correction_type multi-scan
_exptl_absorpt_process_details 'SADABS 2008, Bruker AXS, 2008'
_exptl_crystal_colour yellow
_exptl_crystal_density_diffrn 1.507
_exptl_crystal_density_method 'not measured'
_exptl_crystal_description prismatic
_exptl_crystal_F_000 1704
_exptl_crystal_size_max 0.41
_exptl_crystal_size_mid 0.32
_exptl_crystal_size_min 0.27
_platon_squeeze_details ' '
_refine_diff_density_max 1.390
_refine_diff_density_min -1.075
_refine_diff_density_rms 0.128
_refine_ls_extinction_method none
_refine_ls_goodness_of_fit_ref 1.158
_refine_ls_hydrogen_treatment constr
_refine_ls_matrix_type full
_refine_ls_number_parameters 497
_refine_ls_number_reflns 8930
_refine_ls_number_restraints 72
_refine_ls_restrained_S_all 1.156
_refine_ls_R_factor_all 0.0380
_refine_ls_R_factor_gt 0.0310
_refine_ls_shift/su_max 0.001
_refine_ls_shift/su_mean 0.000
_refine_ls_structure_factor_coef Fsqd
_refine_ls_weighting_details 'calc w=1/[\s^2^(Fo^2^)+(0.0217P)^2^+12.9703P] where P=(Fo^2^+2Fc^2^)/3'
_refine_ls_weighting_scheme calc
_refine_ls_wR_factor_gt 0.0687
_refine_ls_wR_factor_ref 0.0714
_reflns_number_gt 7896
_reflns_number_total 8930
_reflns_threshold_expression >2sigma(I)
_cod_data_source_file cm300575z_si_003.cif
_cod_data_source_block eb166
_cod_depositor_comments
;
The following automatic conversions were performed:

'_symmetry_cell_setting' value 'Monoclinic' changed to 'monoclinic'
according to /home/saulius/struct/CIF-dictionaries/cif_core.dic
dictionary named 'cif_core.dic' version 2.4.1 from 2010-06-29.

Automatic conversion script
Id: cif_fix_values 1891 2012-01-12 08:04:46Z andrius 
;
_cod_original_cell_volume 3909.3(8)
_cod_original_sg_symbol_H-M 'P 21/c'
_cod_database_code 4001664

loop_
_symmetry_equiv_pos_as_xyz
'x, y, z'
'-x, y+1/2, -z+1/2'
'-x, -y, -z'
'x, -y-1/2, z-1/2'

loop_
_atom_site_label
_atom_site_type_symbol
_atom_site_fract_x
_atom_site_fract_y
_atom_site_fract_z
_atom_site_U_iso_or_equiv
_atom_site_adp_type
_atom_site_occupancy
_atom_site_symmetry_multiplicity
_atom_site_calc_flag
_atom_site_refinement_flags
_atom_site_disorder_assembly
_atom_site_disorder_group
Ir1 Ir 0.314332(7) 0.454198(11) 0.060047(8) 0.01026(5) Uani 1 1 d . . .
F1 F 0.06566(12) 0.5564(2) 0.0064(2) 0.0464(9) Uani 1 1 d . . .
F2 F 0.21308(13) 0.8466(2) 0.0146(2) 0.0420(8) Uani 1 1 d . . .
F6 F 0.28317(11) 0.33391(19) -0.27629(14) 0.0210(5) Uani 1 1 d . . .
F7 F 0.44982(12) 0.5839(2) -0.20900(14) 0.0235(5) Uani 1 1 d . . .
F8 F 0.46691(15) 0.4206(2) -0.44358(16) 0.0348(7) Uani 1 1 d . . .
F9 F 0.46743(15) 0.5784(2) -0.38816(16) 0.0341(7) Uani 1 1 d . . .
F10 F 0.50436(13) 0.4449(2) -0.31209(16) 0.0293(6) Uani 1 1 d . . .
O2 O 0.34381(16) 0.4489(3) -0.39828(18) 0.0294(7) Uani 1 1 d . . .
O3 O 0.38097(12) 0.3279(2) 0.09363(16) 0.0146(5) Uani 1 1 d . . .
O4 O 0.43212(14) 0.2481(2) 0.20638(18) 0.0212(6) Uani 1 1 d . . .
N1 N 0.23372(15) 0.3577(3) 0.04963(19) 0.0137(6) Uani 1 1 d . . .
N2 N 0.39386(15) 0.5558(2) 0.05728(19) 0.0121(6) Uani 1 1 d . . .
N3 N 0.30975(15) 0.4494(3) 0.19980(19) 0.0138(6) Uani 1 1 d . . .
C1 C 0.23794(19) 0.2516(3) 0.0536(2) 0.0164(8) Uani 1 1 d . . .
H1 H 0.2799 0.2199 0.0647 0.020 Uiso 1 1 calc R . .
C2 C 0.1831(2) 0.1864(3) 0.0421(3) 0.0237(9) Uani 1 1 d . . .
H2 H 0.1871 0.1112 0.0453 0.028 Uiso 1 1 calc R . .
C3 C 0.1223(2) 0.2339(4) 0.0260(3) 0.0312(10) Uani 1 1 d . . .
H3 H 0.0839 0.1914 0.0179 0.037 Uiso 1 1 calc R . .
C4 C 0.1179(2) 0.3435(4) 0.0216(3) 0.0285(10) Uani 1 1 d . . .
H4 H 0.0762 0.3760 0.0106 0.034 Uiso 1 1 calc R . .
C5 C 0.17396(19) 0.4067(3) 0.0331(3) 0.0189(8) Uani 1 1 d . . .
C6 C 0.17995(19) 0.5228(3) 0.0281(3) 0.0197(8) Uani 1 1 d . . .
C7 C 0.1281(2) 0.5944(4) 0.0152(3) 0.0305(11) Uani 1 1 d . . .
C8 C 0.1364(2) 0.7045(4) 0.0111(4) 0.0329(11) Uani 1 1 d . A .
C9 C 0.2019(2) 0.7405(3) 0.0194(3) 0.0265(9) Uani 1 1 d . . .
C10 C 0.25524(19) 0.6742(3) 0.0320(3) 0.0181(8) Uani 1 1 d . . .
H10 H 0.2985 0.7030 0.0370 0.022 Uiso 1 1 calc R . .
C11 C 0.24563(19) 0.5639(3) 0.0375(2) 0.0159(8) Uani 1 1 d . . .
C12 C 0.0794(3) 0.7760(4) -0.0013(6) 0.065(2) Uani 1 1 d . . .
C14 C 0.33145(17) 0.4512(3) -0.0683(2) 0.0117(7) Uani 1 1 d . . .
C15 C 0.29777(18) 0.3906(3) -0.1314(2) 0.0146(7) Uani 1 1 d . . .
H15 H 0.2622 0.3461 -0.1152 0.018 Uiso 1 1 calc R . .
C16 C 0.31637(19) 0.3955(3) -0.2174(2) 0.0162(8) Uani 1 1 d . . .
C17 C 0.36887(19) 0.4584(3) -0.2464(2) 0.0168(8) Uani 1 1 d . . .
C18 C 0.40138(19) 0.5189(3) -0.1818(2) 0.0147(8) Uani 1 1 d . . .
C19 C 0.38439(18) 0.5173(3) -0.0941(2) 0.0131(7) Uani 1 1 d . . .
C20 C 0.41842(18) 0.5769(3) -0.0241(2) 0.0120(7) Uani 1 1 d . . .
C21 C 0.47159(18) 0.6465(3) -0.0323(2) 0.0161(7) Uani 1 1 d . . .
H21 H 0.4880 0.6626 -0.0882 0.019 Uiso 1 1 calc R . .
C22 C 0.50042(19) 0.6923(3) 0.0416(2) 0.0170(8) Uani 1 1 d . . .
H22 H 0.5369 0.7391 0.0360 0.020 Uiso 1 1 calc R . .
C23 C 0.47610(19) 0.6701(3) 0.1235(2) 0.0172(8) Uani 1 1 d . . .
H23 H 0.4954 0.7009 0.1745 0.021 Uiso 1 1 calc R . .
C24 C 0.42259(18) 0.6014(3) 0.1284(2) 0.0144(7) Uani 1 1 d . . .
H24 H 0.4054 0.5857 0.1840 0.017 Uiso 1 1 calc R . .
C25 C 0.3852(2) 0.4589(3) -0.3407(3) 0.0221(9) Uani 1 1 d . . .
C26 C 0.4575(2) 0.4752(4) -0.3699(3) 0.0262(10) Uani 1 1 d . . .
C27 C 0.39269(18) 0.3133(3) 0.1756(2) 0.0149(7) Uani 1 1 d . . .
C28 C 0.35368(19) 0.3821(3) 0.2373(2) 0.0151(7) Uani 1 1 d . . .
C29 C 0.3613(2) 0.3744(4) 0.3276(3) 0.0224(9) Uani 1 1 d . . .
H29 H 0.3928 0.3268 0.3526 0.027 Uiso 1 1 calc R . .
C30 C 0.3223(2) 0.4372(4) 0.3806(3) 0.0287(10) Uani 1 1 d . . .
H30 H 0.3271 0.4336 0.4422 0.034 Uiso 1 1 calc R . .
C31 C 0.2767(2) 0.5048(4) 0.3422(3) 0.0307(10) Uani 1 1 d . . .
H31 H 0.2495 0.5483 0.3770 0.037 Uiso 1 1 calc R . .
C32 C 0.2710(2) 0.5087(4) 0.2507(3) 0.0227(9) Uani 1 1 d . . .
H32 H 0.2390 0.5543 0.2242 0.027 Uiso 1 1 calc R . .
O1A O 0.0337(3) 0.7475(5) -0.0640(5) 0.0386(17) Uani 0.50 1 d P A 1
C13A C 0.0793(5) 0.8834(10) 0.0299(11) 0.048(3) Uani 0.50 1 d PU A 1
F3A F 0.0158(3) 0.9061(6) 0.0483(6) 0.069(2) Uani 0.50 1 d PU A 1
F4A F 0.1014(8) 0.9613(12) -0.0255(8) 0.058(4) Uani 0.50 1 d PU A 1
F5A F 0.1128(3) 0.8893(6) 0.1026(5) 0.0548(18) Uani 0.50 1 d PU A 1
O1B O 0.0262(3) 0.7612(6) 0.0523(5) 0.0440(19) Uani 0.50 1 d P A 2
C13B C 0.0803(5) 0.8841(9) -0.0356(11) 0.046(3) Uani 0.50 1 d PU A 2
F3B F 0.0205(3) 0.9078(6) -0.0653(6) 0.074(3) Uani 0.50 1 d PU A 2
F4B F 0.1233(3) 0.8834(7) -0.0987(6) 0.073(3) Uani 0.50 1 d PU A 2
F5B F 0.0979(8) 0.9609(15) 0.0194(11) 0.085(5) Uani 0.50 1 d PU A 2

loop_
_atom_site_aniso_label
_atom_site_aniso_U_11
_atom_site_aniso_U_22
_atom_site_aniso_U_33
_atom_site_aniso_U_23
_atom_site_aniso_U_13
_atom_site_aniso_U_12
Ir1 0.01085(7) 0.01058(7) 0.00936(7) 0.00056(5) 0.00010(4) -0.00030(6)
F1 0.0120(13) 0.0230(15) 0.104(3) 0.0116(16) -0.0089(14) -0.0035(11)
F2 0.0201(13) 0.0136(13) 0.092(2) 0.0115(14) -0.0032(14) -0.0011(11)
F6 0.0264(13) 0.0218(13) 0.0146(11) -0.0063(9) -0.0015(9) -0.0086(10)
F7 0.0307(13) 0.0251(13) 0.0150(11) -0.0021(10) 0.0069(9) -0.0161(11)
F8 0.0557(18) 0.0291(15) 0.0205(13) -0.0103(11) 0.0189(12) -0.0126(13)
F9 0.0571(19) 0.0206(14) 0.0252(13) -0.0018(11) 0.0145(12) -0.0157(13)
F10 0.0301(14) 0.0304(15) 0.0277(13) -0.0042(11) 0.0072(11) -0.0112(12)
O2 0.0436(19) 0.0307(18) 0.0136(14) 0.0007(13) -0.0034(12) -0.0098(15)
O3 0.0132(13) 0.0159(14) 0.0148(12) 0.0008(10) -0.0012(10) 0.0014(10)
O4 0.0219(15) 0.0191(15) 0.0224(14) 0.0044(12) -0.0046(11) 0.0052(12)
N1 0.0156(15) 0.0130(16) 0.0126(14) 0.0019(12) 0.0002(11) -0.0014(13)
N2 0.0120(14) 0.0112(16) 0.0131(14) -0.0011(12) 0.0001(11) 0.0000(12)
N3 0.0148(15) 0.0162(16) 0.0102(14) 0.0019(12) -0.0008(11) -0.0023(13)
C1 0.0187(19) 0.015(2) 0.0152(18) 0.0015(15) 0.0011(14) -0.0009(15)
C2 0.026(2) 0.014(2) 0.031(2) 0.0022(17) -0.0009(17) -0.0052(17)
C3 0.020(2) 0.020(2) 0.053(3) 0.003(2) -0.006(2) -0.0067(18)
C4 0.014(2) 0.021(2) 0.050(3) 0.004(2) -0.0050(18) -0.0023(17)
C5 0.0125(18) 0.017(2) 0.027(2) 0.0017(16) -0.0009(15) -0.0029(15)
C6 0.0142(19) 0.018(2) 0.027(2) 0.0032(16) 0.0004(15) 0.0010(15)
C7 0.012(2) 0.019(2) 0.060(3) 0.007(2) -0.0043(19) -0.0021(17)
C8 0.017(2) 0.014(2) 0.067(3) 0.009(2) -0.002(2) 0.0026(17)
C9 0.025(2) 0.012(2) 0.042(3) 0.0058(18) -0.0024(18) -0.0026(17)
C10 0.0139(18) 0.016(2) 0.024(2) 0.0030(16) -0.0009(15) 0.0001(15)
C11 0.0154(18) 0.018(2) 0.0142(17) 0.0020(14) 0.0014(14) -0.0022(15)
C12 0.015(2) 0.022(3) 0.158(7) 0.020(4) -0.013(3) 0.000(2)
C14 0.0135(16) 0.0141(18) 0.0075(15) 0.0023(14) -0.0004(12) 0.0010(15)
C15 0.0163(18) 0.0137(19) 0.0139(17) 0.0004(14) 0.0009(14) -0.0024(14)
C16 0.0192(19) 0.016(2) 0.0131(17) -0.0025(14) -0.0024(14) -0.0014(15)
C17 0.0221(19) 0.0155(19) 0.0127(17) -0.0013(15) 0.0003(14) -0.0021(16)
C18 0.0191(19) 0.0129(19) 0.0121(17) 0.0015(14) 0.0029(14) -0.0029(14)
C19 0.0143(18) 0.0103(18) 0.0146(17) 0.0001(14) 0.0016(14) -0.0006(13)
C20 0.0121(17) 0.0097(18) 0.0142(17) 0.0010(13) 0.0005(13) 0.0011(13)
C21 0.0160(18) 0.0147(19) 0.0177(18) -0.0008(15) 0.0020(14) -0.0004(15)
C22 0.0176(19) 0.0139(19) 0.0193(19) -0.0016(15) -0.0012(14) -0.0034(15)
C23 0.0175(19) 0.016(2) 0.0179(18) -0.0033(15) -0.0030(14) -0.0022(15)
C24 0.0156(18) 0.0141(19) 0.0135(17) -0.0014(14) -0.0003(13) -0.0007(14)
C25 0.035(2) 0.016(2) 0.0152(19) -0.0028(16) 0.0029(16) -0.0061(18)
C26 0.043(3) 0.021(2) 0.0149(19) -0.0038(16) 0.0103(18) -0.0133(19)
C27 0.0141(18) 0.0141(19) 0.0165(18) 0.0014(14) -0.0014(14) -0.0027(14)
C28 0.0177(19) 0.0142(19) 0.0132(17) 0.0019(14) -0.0019(14) -0.0024(15)
C29 0.028(2) 0.023(2) 0.0161(19) 0.0048(16) -0.0025(16) -0.0020(18)
C30 0.042(3) 0.031(3) 0.0131(19) -0.0017(17) 0.0019(17) -0.001(2)
C31 0.038(3) 0.035(3) 0.020(2) -0.0059(19) 0.0101(18) 0.004(2)
C32 0.023(2) 0.026(2) 0.020(2) -0.0023(17) 0.0029(16) 0.0037(17)
O1A 0.016(3) 0.023(4) 0.076(5) 0.007(3) -0.014(3) 0.007(3)
C13A 0.018(5) 0.028(6) 0.098(9) 0.008(7) 0.006(6) 0.013(4)
F3A 0.032(4) 0.046(4) 0.129(7) -0.027(5) 0.003(4) 0.011(3)
F4A 0.050(6) 0.015(4) 0.108(8) 0.023(6) -0.034(7) -0.001(4)
F5A 0.034(3) 0.048(4) 0.082(5) -0.028(4) -0.004(3) 0.011(3)
O1B 0.023(4) 0.037(4) 0.073(5) 0.004(4) 0.004(3) 0.010(3)
C13B 0.012(4) 0.023(6) 0.102(9) 0.025(6) 0.000(6) -0.001(4)
F3B 0.017(3) 0.057(5) 0.149(8) 0.061(5) -0.006(4) 0.005(3)
F4B 0.033(4) 0.092(6) 0.094(6) 0.055(5) -0.002(4) -0.001(4)
F5B 0.031(5) 0.041(7) 0.184(14) -0.012(11) -0.002(9) 0.004(4)

loop_
_atom_type_symbol
_atom_type_description
_atom_type_scat_dispersion_real
_atom_type_scat_dispersion_imag
_atom_type_scat_source
C C 0.0033 0.0016 'International Tables Vol C Tables 4.2.6.8 and 6.1.1.4'
H H 0.0000 0.0000 'International Tables Vol C Tables 4.2.6.8 and 6.1.1.4'
N N 0.0061 0.0033 'International Tables Vol C Tables 4.2.6.8 and 6.1.1.4'
O O 0.0106 0.0060 'International Tables Vol C Tables 4.2.6.8 and 6.1.1.4'
F F 0.0171 0.0103 'International Tables Vol C Tables 4.2.6.8 and 6.1.1.4'
Ir Ir -1.4442 7.9887 'International Tables Vol C Tables 4.2.6.8 and 6.1.1.4'

loop_
_geom_angle_atom_site_label_1
_geom_angle_atom_site_label_2
_geom_angle_atom_site_label_3
_geom_angle
C11 Ir1 C14 88.69(15)
C11 Ir1 N1 80.98(14)
C14 Ir1 N1 93.82(13)
C11 Ir1 N2 96.36(14)
C14 Ir1 N2 80.77(13)
N1 Ir1 N2 174.06(12)
C11 Ir1 O3 173.77(12)
C14 Ir1 O3 95.82(12)
N1 Ir1 O3 94.39(12)
N2 Ir1 O3 88.63(11)
C11 Ir1 N3 98.53(14)
C14 Ir1 N3 172.07(13)
N1 Ir1 N3 90.58(12)
N2 Ir1 N3 95.08(12)
O3 Ir1 N3 77.25(11)
C27 O3 Ir1 116.3(2)
C1 N1 C5 120.7(3)
C1 N1 Ir1 122.7(3)
C5 N1 Ir1 116.5(3)
C24 N2 C20 119.4(3)
C24 N2 Ir1 124.7(2)
C20 N2 Ir1 115.8(2)
C32 N3 C28 119.2(3)
C32 N3 Ir1 127.0(3)
C28 N3 Ir1 113.7(2)
N1 C1 C2 122.2(4)
N1 C1 H1 118.9
C2 C1 H1 118.9
C3 C2 C1 118.2(4)
C3 C2 H2 120.9
C1 C2 H2 120.9
C4 C3 C2 119.7(4)
C4 C3 H3 120.1
C2 C3 H3 120.1
C3 C4 C5 120.7(4)
C3 C4 H4 119.7
C5 C4 H4 119.7
N1 C5 C4 118.5(4)
N1 C5 C6 112.5(3)
C4 C5 C6 129.0(4)
C7 C6 C11 118.5(4)
C7 C6 C5 125.9(4)
C11 C6 C5 115.6(4)
F1 C7 C6 119.0(4)
F1 C7 C8 117.3(4)
C6 C7 C8 123.7(4)
C7 C8 C9 115.5(4)
C7 C8 C12 121.1(4)
C9 C8 C12 123.4(4)
F2 C9 C10 118.2(4)
F2 C9 C8 118.2(4)
C10 C9 C8 123.7(4)
C9 C10 C11 119.9(4)
C9 C10 H10 120.1
C11 C10 H10 120.1
C10 C11 C6 118.7(4)
C10 C11 Ir1 126.9(3)
C6 C11 Ir1 114.4(3)
O1A C12 O1B 81.9(5)
O1A C12 C13A 118.4(7)
O1B C12 C13A 85.4(8)
O1A C12 C13B 90.2(7)
O1B C12 C13B 110.8(7)
O1A C12 C8 116.6(6)
O1B C12 C8 117.3(6)
C13A C12 C8 122.7(7)
C13B C12 C8 127.0(6)
C15 C14 C19 119.0(3)
C15 C14 Ir1 126.7(3)
C19 C14 Ir1 114.2(3)
C16 C15 C14 119.9(3)
C16 C15 H15 120.0
C14 C15 H15 120.0
F6 C16 C15 118.0(3)
F6 C16 C17 118.5(3)
C15 C16 C17 123.5(3)
C18 C17 C16 115.3(3)
C18 C17 C25 125.0(3)
C16 C17 C25 119.7(3)
F7 C18 C19 120.1(3)
F7 C18 C17 116.3(3)
C19 C18 C17 123.5(3)
C18 C19 C14 118.7(3)
C18 C19 C20 125.2(3)
C14 C19 C20 116.0(3)
N2 C20 C21 119.7(3)
N2 C20 C19 113.1(3)
C21 C20 C19 127.2(3)
C22 C21 C20 119.9(3)
C22 C21 H21 120.0
C20 C21 H21 120.0
C23 C22 C21 120.3(4)
C23 C22 H22 119.9
C21 C22 H22 119.9
C22 C23 C24 117.8(3)
C22 C23 H23 121.1
C24 C23 H23 121.1
N2 C24 C23 122.8(3)
N2 C24 H24 118.6
C23 C24 H24 118.6
O2 C25 C17 122.8(4)
O2 C25 C26 116.4(4)
C17 C25 C26 120.7(4)
F8 C26 F10 107.6(4)
F8 C26 F9 107.1(3)
F10 C26 F9 107.8(4)
F8 C26 C25 109.1(3)
F10 C26 C25 115.4(3)
F9 C26 C25 109.5(4)
O4 C27 O3 125.0(4)
O4 C27 C28 118.9(3)
O3 C27 C28 116.1(3)
N3 C28 C29 121.7(4)
N3 C28 C27 116.1(3)
C29 C28 C27 122.2(4)
C30 C29 C28 119.3(4)
C30 C29 H29 120.4
C28 C29 H29 120.4
C31 C30 C29 118.9(4)
C31 C30 H30 120.6
C29 C30 H30 120.6
C30 C31 C32 119.2(4)
C30 C31 H31 120.4
C32 C31 H31 120.4
N3 C32 C31 121.6(4)
N3 C32 H32 119.2
C31 C32 H32 119.2
F5A C13A F3A 106.9(12)
F5A C13A F4A 108.7(12)
F3A C13A F4A 107.5(11)
F5A C13A C12 109.7(10)
F3A C13A C12 106.1(10)
F4A C13A C12 117.4(14)
F4B C13B F3B 111.3(13)
F4B C13B F5B 107.5(11)
F3B C13B F5B 106.8(12)
F4B C13B C12 105.8(10)
F3B C13B C12 108.5(8)
F5B C13B C12 117.0(14)

loop_
_geom_bond_atom_site_label_1
_geom_bond_atom_site_label_2
_geom_bond_distance
Ir1 C11 1.984(4)
Ir1 C14 2.008(3)
Ir1 N1 2.038(3)
Ir1 N2 2.057(3)
Ir1 O3 2.140(3)
Ir1 N3 2.150(3)
F1 C7 1.355(5)
F2 C9 1.355(5)
F6 C16 1.358(4)
F7 C18 1.351(4)
F8 C26 1.340(5)
F9 C26 1.344(5)
F10 C26 1.341(5)
O2 C25 1.212(5)
O3 C27 1.290(4)
O4 C27 1.232(5)
N1 C1 1.338(5)
N1 C5 1.377(5)
N2 C24 1.353(5)
N2 C20 1.380(4)
N3 C32 1.344(5)
N3 C28 1.348(5)
C1 C2 1.390(5)
C1 H1 0.9500
C2 C3 1.385(6)
C2 H2 0.9500
C3 C4 1.383(6)
C3 H3 0.9500
C4 C5 1.395(6)
C4 H4 0.9500
C5 C6 1.467(6)
C6 C7 1.394(6)
C6 C11 1.431(5)
C7 C8 1.397(6)
C8 C9 1.403(6)
C8 C12 1.472(7)
C9 C10 1.376(6)
C10 C11 1.403(5)
C10 H10 0.9500
C12 O1A 1.369(10)
C12 O1B 1.383(10)
C12 C13A 1.434(15)
C12 C13B 1.458(12)
C14 C15 1.400(5)
C14 C19 1.420(5)
C15 C16 1.381(5)
C15 H15 0.9500
C16 C17 1.405(5)
C17 C18 1.402(5)
C17 C25 1.493(5)
C18 C19 1.396(5)
C19 C20 1.470(5)
C20 C21 1.396(5)
C21 C22 1.389(5)
C21 H21 0.9500
C22 C23 1.389(5)
C22 H22 0.9500
C23 C24 1.390(5)
C23 H23 0.9500
C24 H24 0.9500
C25 C26 1.553(6)
C27 C28 1.517(5)
C28 C29 1.395(5)
C29 C30 1.392(6)
C29 H29 0.9500
C30 C31 1.379(7)
C30 H30 0.9500
C31 C32 1.408(6)
C31 H31 0.9500
C32 H32 0.9500
C13A F5A 1.296(17)
C13A F3A 1.353(12)
C13A F4A 1.38(2)
C13B F4B 1.316(16)
C13B F3B 1.318(12)
C13B F5B 1.33(2)

loop_
_geom_torsion_atom_site_label_1
_geom_torsion_atom_site_label_2
_geom_torsion_atom_site_label_3
_geom_torsion_atom_site_label_4
_geom_torsion
C14 Ir1 O3 C27 170.0(3)
N1 Ir1 O3 C27 -95.6(3)
N2 Ir1 O3 C27 89.5(3)
N3 Ir1 O3 C27 -6.0(3)
C11 Ir1 N1 C1 176.6(3)
C14 Ir1 N1 C1 88.5(3)
O3 Ir1 N1 C1 -7.6(3)
N3 Ir1 N1 C1 -84.9(3)
C11 Ir1 N1 C5 0.2(3)
C14 Ir1 N1 C5 -87.9(3)
O3 Ir1 N1 C5 176.0(3)
N3 Ir1 N1 C5 98.7(3)
C11 Ir1 N2 C24 94.9(3)
C14 Ir1 N2 C24 -177.4(3)
O3 Ir1 N2 C24 -81.3(3)
N3 Ir1 N2 C24 -4.2(3)
C11 Ir1 N2 C20 -85.2(3)
C14 Ir1 N2 C20 2.4(3)
O3 Ir1 N2 C20 98.5(3)
N3 Ir1 N2 C20 175.6(3)
C11 Ir1 N3 C32 -1.4(4)
N1 Ir1 N3 C32 -82.3(3)
N2 Ir1 N3 C32 95.8(3)
O3 Ir1 N3 C32 -176.7(4)
C11 Ir1 N3 C28 -178.0(3)
N1 Ir1 N3 C28 101.0(3)
N2 Ir1 N3 C28 -80.8(3)
O3 Ir1 N3 C28 6.7(2)
C5 N1 C1 C2 -0.5(6)
Ir1 N1 C1 C2 -176.7(3)
N1 C1 C2 C3 0.1(6)
C1 C2 C3 C4 0.1(7)
C2 C3 C4 C5 0.1(8)
C1 N1 C5 C4 0.7(6)
Ir1 N1 C5 C4 177.2(3)
C1 N1 C5 C6 -177.9(3)
Ir1 N1 C5 C6 -1.4(4)
C3 C4 C5 N1 -0.5(7)
C3 C4 C5 C6 177.8(5)
N1 C5 C6 C7 -177.7(4)
C4 C5 C6 C7 4.0(8)
N1 C5 C6 C11 2.4(5)
C4 C5 C6 C11 -176.0(4)
C11 C6 C7 F1 -179.8(4)
C5 C6 C7 F1 0.2(7)
C11 C6 C7 C8 -0.1(8)
C5 C6 C7 C8 179.9(5)
F1 C7 C8 C9 -179.3(4)
C6 C7 C8 C9 1.1(8)
F1 C7 C8 C12 0.6(9)
C6 C7 C8 C12 -179.0(6)
C7 C8 C9 F2 179.0(5)
C12 C8 C9 F2 -0.8(8)
C7 C8 C9 C10 -0.9(8)
C12 C8 C9 C10 179.2(6)
F2 C9 C10 C11 179.9(4)
C8 C9 C10 C11 -0.2(7)
C9 C10 C11 C6 1.2(6)
C9 C10 C11 Ir1 -177.4(3)
C7 C6 C11 C10 -1.0(6)
C5 C6 C11 C10 179.0(4)
C7 C6 C11 Ir1 177.8(3)
C5 C6 C11 Ir1 -2.3(5)
C14 Ir1 C11 C10 -86.1(4)
N1 Ir1 C11 C10 179.8(4)
N2 Ir1 C11 C10 -5.6(4)
N3 Ir1 C11 C10 90.6(3)
C14 Ir1 C11 C6 95.2(3)
N1 Ir1 C11 C6 1.2(3)
N2 Ir1 C11 C6 175.8(3)
N3 Ir1 C11 C6 -88.1(3)
C7 C8 C12 O1A -45.2(9)
C9 C8 C12 O1A 134.7(6)
C7 C8 C12 O1B 49.5(10)
C9 C8 C12 O1B -130.6(7)
C7 C8 C12 C13A 152.5(9)
C9 C8 C12 C13A -27.6(13)
C7 C8 C12 C13B -157.6(10)
C9 C8 C12 C13B 22.3(14)
C11 Ir1 C14 C15 -85.9(3)
N1 Ir1 C14 C15 -5.0(3)
N2 Ir1 C14 C15 177.5(4)
O3 Ir1 C14 C15 89.8(3)
C11 Ir1 C14 C19 95.3(3)
N1 Ir1 C14 C19 176.2(3)
N2 Ir1 C14 C19 -1.4(3)
O3 Ir1 C14 C19 -89.0(3)
C19 C14 C15 C16 0.2(6)
Ir1 C14 C15 C16 -178.6(3)
C14 C15 C16 F6 178.8(3)
C14 C15 C16 C17 0.7(6)
F6 C16 C17 C18 -179.2(3)
C15 C16 C17 C18 -1.1(6)
F6 C16 C17 C25 2.1(6)
C15 C16 C17 C25 -179.8(4)
C16 C17 C18 F7 -176.8(3)
C25 C17 C18 F7 1.9(6)
C16 C17 C18 C19 0.7(6)
C25 C17 C18 C19 179.4(4)
F7 C18 C19 C14 177.5(3)
C17 C18 C19 C14 0.0(6)
F7 C18 C19 C20 -4.5(6)
C17 C18 C19 C20 178.1(4)
C15 C14 C19 C18 -0.5(5)
Ir1 C14 C19 C18 178.4(3)
C15 C14 C19 C20 -178.7(3)
Ir1 C14 C19 C20 0.2(4)
C24 N2 C20 C21 -1.3(5)
Ir1 N2 C20 C21 178.8(3)
C24 N2 C20 C19 177.0(3)
Ir1 N2 C20 C19 -2.9(4)
C18 C19 C20 N2 -176.3(4)
C14 C19 C20 N2 1.8(5)
C18 C19 C20 C21 1.8(6)
C14 C19 C20 C21 179.9(4)
N2 C20 C21 C22 1.4(6)
C19 C20 C21 C22 -176.6(4)
C20 C21 C22 C23 -0.7(6)
C21 C22 C23 C24 0.0(6)
C20 N2 C24 C23 0.5(6)
Ir1 N2 C24 C23 -179.6(3)
C22 C23 C24 N2 0.2(6)
C18 C17 C25 O2 -145.6(4)
C16 C17 C25 O2 33.0(6)
C18 C17 C25 C26 33.0(6)
C16 C17 C25 C26 -148.4(4)
O2 C25 C26 F8 -33.5(5)
C17 C25 C26 F8 147.9(4)
O2 C25 C26 F10 -154.8(4)
C17 C25 C26 F10 26.6(6)
O2 C25 C26 F9 83.5(5)
C17 C25 C26 F9 -95.2(5)
Ir1 O3 C27 O4 -176.2(3)
Ir1 O3 C27 C28 4.5(4)
C32 N3 C28 C29 -1.8(6)
Ir1 N3 C28 C29 175.1(3)
C32 N3 C28 C27 176.5(3)
Ir1 N3 C28 C27 -6.6(4)
O4 C27 C28 N3 -177.9(3)
O3 C27 C28 N3 1.5(5)
O4 C27 C28 C29 0.5(6)
O3 C27 C28 C29 179.9(4)
N3 C28 C29 C30 0.5(6)
C27 C28 C29 C30 -177.7(4)
C28 C29 C30 C31 0.5(7)
C29 C30 C31 C32 -0.2(7)
C28 N3 C32 C31 2.2(6)
Ir1 N3 C32 C31 -174.3(3)
C30 C31 C32 N3 -1.2(7)
O1A C12 C13A F5A 163.4(8)
O1B C12 C13A F5A 85.2(10)
C13B C12 C13A F5A -145.0(15)
C8 C12 C13A F5A -34.5(14)
O1A C12 C13A F3A 48.3(15)
O1B C12 C13A F3A -29.9(11)
C13B C12 C13A F3A 99.8(14)
C8 C12 C13A F3A -149.7(9)
O1A C12 C13A F4A -71.9(13)
O1B C12 C13A F4A -150.1(12)
C13B C12 C13A F4A -20.3(10)
C8 C12 C13A F4A 90.2(14)
O1A C12 C13B F4B -85.7(10)
O1B C12 C13B F4B -167.1(9)
C13A C12 C13B F4B 137.8(14)
C8 C12 C13B F4B 38.5(15)
O1A C12 C13B F3B 33.8(12)
O1B C12 C13B F3B -47.6(15)
C13A C12 C13B F3B -102.7(15)
C8 C12 C13B F3B 158.1(9)
O1A C12 C13B F5B 154.6(11)
O1B C12 C13B F5B 73.3(12)
C13A C12 C13B F5B 18.2(11)
C8 C12 C13B F5B -81.1(16)

loop_
_platon_squeeze_void_nr
_platon_squeeze_void_average_x
_platon_squeeze_void_average_y
_platon_squeeze_void_average_z
_platon_squeeze_void_volume
_platon_squeeze_void_count_electrons
_platon_squeeze_void_content
1 0.000 -0.004 0.250 612 118 ' '
2 0.000 -0.018 0.750 612 118 ' '
